data_4115888
loop_
_publ_author_name
'Wen-Feng Liaw'
'Nan-Hung Lee'
'Chien-Hong Chen'
'Chien-Ming Lee'
'Gene-Hsiang Lee'
'Shie-Ming Peng'

_publ_section_title
;
 Dinuclear and Mononuclear Iron(II)-Thiolate Complexes with Mixed
 CO/CN-Ligands: Synthetic Advances for Iron Sites of [Fe]-Only
 Hydrogenases
;
_journal_name_full 'Journal of the American Chemical Society'
_journal_page_first 488
_journal_page_last 494
_journal_paper_doi 10.1021/ja992300q
_journal_volume 122
_journal_year 2000
_chemical_formula_sum 'C45 H35 Fe N3 O2 P2 S'
_chemical_formula_weight 799.61
_chemical_name_systematic
; 
 ? 
;
_space_group_IT_number 2
_symmetry_cell_setting triclinic
_symmetry_space_group_name_Hall '-P 1'
_symmetry_space_group_name_H-M 'P -1'
_atom_sites_solution_hydrogens geom
_atom_sites_solution_primary direct
_atom_sites_solution_secondary difmap
_audit_creation_method SHELXL
_cell_angle_alpha 90.094(1)
_cell_angle_beta 99.168(1)
_cell_angle_gamma 92.304(1)
_cell_formula_units_Z 2
_cell_length_a 9.8985(1)
_cell_length_b 14.1558(2)
_cell_length_c 14.4381(2)
_cell_measurement_reflns_used 7992
_cell_measurement_temperature 295(2)
_cell_volume 1995.56(4)
_computing_cell_refinement 'Siemens SAINT'
_computing_data_collection 'Siemens SMART'
_computing_data_reduction 'Siemens SAINT'
_computing_molecular_graphics 'Siemens SHELXTL'
_computing_publication_material 'Siemens SHELXTL'
_computing_structure_refinement 'SHELXL-93 (Sheldrick, 1993)'
_computing_structure_solution 'SHELXS-86 (Sheldrick, 1990)'
_diffrn_ambient_temperature 295(2)
_diffrn_measurement_device 'Siemens SMART CCD'
_diffrn_measurement_method '\w scans'
_diffrn_radiation_monochromator graphite
_diffrn_radiation_source 'fine-focus sealed tube'
_diffrn_radiation_type MoK\a
_diffrn_radiation_wavelength 0.71073
_diffrn_reflns_av_R_equivalents 0.0593
_diffrn_reflns_av_sigmaI/netI 0.0720
_diffrn_reflns_limit_h_max 11
_diffrn_reflns_limit_h_min -11
_diffrn_reflns_limit_k_max 16
_diffrn_reflns_limit_k_min -16
_diffrn_reflns_limit_l_max 17
_diffrn_reflns_limit_l_min -17
_diffrn_reflns_number 21726
_diffrn_reflns_theta_max 25.03
_diffrn_reflns_theta_min 1.43
_diffrn_standards_decay_% 0
_exptl_absorpt_coefficient_mu 0.552
_exptl_absorpt_correction_T_max 0.8945
_exptl_absorpt_correction_T_min 0.7704
_exptl_absorpt_correction_type sadabs
_exptl_crystal_colour red
_exptl_crystal_density_diffrn 1.331
_exptl_crystal_density_meas ?
_exptl_crystal_description plate
_exptl_crystal_F_000 828
_exptl_crystal_size_max 0.40
_exptl_crystal_size_mid 0.23
_exptl_crystal_size_min 0.03
_refine_diff_density_max 0.265
_refine_diff_density_min -0.254
_refine_diff_density_rms 0.053
_refine_ls_extinction_coef 0.0006(4)
_refine_ls_extinction_expression Fc^*^=kFc[1+0.001xFc^2^\l^3^/sin(2\q)]^-1/4^
_refine_ls_extinction_method SHELXL
_refine_ls_goodness_of_fit_all 1.225
_refine_ls_goodness_of_fit_obs 1.331
_refine_ls_matrix_type full
_refine_ls_number_parameters 488
_refine_ls_number_reflns 7050
_refine_ls_number_restraints 0
_refine_ls_restrained_S_all 1.225
_refine_ls_restrained_S_obs 1.331
_refine_ls_R_factor_all 0.1219
_refine_ls_R_factor_obs 0.0859
_refine_ls_shift/esd_max -0.001
_refine_ls_shift/esd_mean 0.000
_refine_ls_structure_factor_coef Fsqd
_refine_ls_weighting_details 'w=1/[\s^2^(Fo^2^)+(0.0196P)^2^+2.0291P] where P=(Fo^2^+2Fc^2^)/3'
_refine_ls_weighting_scheme calc
_refine_ls_wR_factor_all 0.1338
_refine_ls_wR_factor_obs 0.1237
_reflns_number_observed 5211
_reflns_number_total 7050
_reflns_observed_criterion >2sigma(I)
_cod_data_source_file ja992300q_1.cif
_cod_data_source_block ic5878
_cod_depositor_comments
;
The following automatic conversions were performed:

'_exptl_crystal_density_meas' value 'not_measured' was changed to '?'
- the value is perceived as not measured.

Automatic conversion script
Id: cif_fix_values 3008 2015-01-20 13:52:24Z robertas 

The following automatic conversions were performed:

'_refine_ls_weighting_scheme' value 'calc
w=1/[\s^2^(Fo^2^)+(0.0196P)^2^+2.0291P] where P=(Fo^2^+2Fc^2^)/3' was
changed to 'calc'. New tag '_refine_ls_weighting_details' was
created. The value of the new tag was set to
'w=1/[\s^2^(Fo^2^)+(0.0196P)^2^+2.0291P] where P=(Fo^2^+2Fc^2^)/3'.

Automatic conversion script
Id: cif_fix_values 3143 2015-03-26 13:38:13Z robertas 
;
_cod_database_code 4115888

loop_
_symmetry_equiv_pos_as_xyz
'x, y, z'
'-x, -y, -z'

loop_
_atom_site_aniso_label
_atom_site_aniso_U_11
_atom_site_aniso_U_22
_atom_site_aniso_U_33
_atom_site_aniso_U_23
_atom_site_aniso_U_13
_atom_site_aniso_U_12
Fe 0.0599(5) 0.0421(4) 0.0548(5) -0.0004(3) 0.0146(4) -0.0025(3)
S 0.1097(13) 0.0562(9) 0.0523(8) 0.0072(7) 0.0137(8) 0.0027(8)
P1 0.0369(7) 0.0339(6) 0.0381(7) 0.0011(5) 0.0055(5) 0.0031(5)
P2 0.0359(7) 0.0363(6) 0.0392(7) 0.0019(5) 0.0066(5) 0.0019(5)
O1 0.075(3) 0.144(4) 0.094(3) -0.014(3) 0.023(3) -0.038(3)
O3 0.111(3) 0.079(3) 0.076(3) -0.011(2) 0.040(3) 0.014(2)
N1 0.054(2) 0.046(2) 0.048(2) 0.003(2) 0.008(2) 0.004(2)
N2 0.111(4) 0.053(3) 0.109(4) 0.018(3) 0.015(3) 0.019(3)
N3 0.043(2) 0.040(2) 0.051(2) -0.001(2) 0.014(2) 0.003(2)
C1 0.077(4) 0.064(4) 0.060(4) -0.004(3) 0.022(3) -0.005(3)
C2 0.074(4) 0.041(3) 0.073(4) -0.004(3) 0.013(3) -0.002(3)
C3 0.069(4) 0.050(3) 0.073(4) 0.007(3) 0.019(3) 0.001(3)
C4 0.042(3) 0.047(3) 0.065(3) 0.004(2) 0.020(2) 0.000(2)
C5 0.060(3) 0.049(3) 0.083(4) 0.015(3) 0.028(3) 0.013(3)
C6 0.064(4) 0.043(3) 0.116(5) -0.001(4) 0.038(4) 0.008(3)
C7 0.084(4) 0.057(4) 0.095(5) -0.023(3) 0.013(4) 0.010(3)
C8 0.076(4) 0.063(4) 0.064(4) -0.009(3) 0.010(3) 0.008(3)
C9 0.039(3) 0.044(3) 0.060(3) -0.002(2) 0.016(2) -0.001(2)
C10 0.034(2) 0.042(3) 0.033(2) 0.005(2) -0.001(2) 0.002(2)
C11 0.055(3) 0.049(3) 0.053(3) 0.003(2) 0.014(3) 0.005(2)
C12 0.069(4) 0.080(4) 0.053(3) -0.002(3) 0.025(3) 0.014(3)
C13 0.059(4) 0.107(5) 0.056(4) 0.006(3) 0.023(3) -0.004(4)
C14 0.098(5) 0.077(4) 0.083(4) 0.001(4) 0.041(4) -0.037(4)
C15 0.087(4) 0.053(3) 0.061(3) -0.007(3) 0.029(3) -0.017(3)
C16 0.033(2) 0.049(3) 0.036(2) -0.003(2) 0.009(2) 0.009(2)
C17 0.043(3) 0.062(3) 0.049(3) 0.013(2) 0.012(2) 0.008(2)
C18 0.061(4) 0.095(5) 0.053(4) 0.028(3) 0.014(3) 0.022(3)
C19 0.057(4) 0.117(5) 0.036(3) -0.003(3) 0.003(3) 0.024(4)
C20 0.045(3) 0.079(4) 0.056(3) -0.020(3) -0.003(3) 0.011(3)
C21 0.053(3) 0.052(3) 0.046(3) -0.005(2) 0.002(2) 0.009(2)
C22 0.036(3) 0.034(2) 0.049(3) -0.003(2) 0.000(2) 0.002(2)
C23 0.045(3) 0.050(3) 0.060(3) -0.008(2) 0.001(2) 0.006(2)
C24 0.053(3) 0.061(4) 0.088(4) -0.014(3) 0.009(3) 0.015(3)
C25 0.056(4) 0.057(4) 0.119(6) 0.002(4) -0.005(4) 0.025(3)
C26 0.074(4) 0.069(4) 0.082(5) 0.015(3) -0.013(3) 0.018(3)
C27 0.060(3) 0.055(3) 0.063(4) 0.005(3) 0.000(3) 0.009(3)
C28 0.035(3) 0.043(3) 0.045(3) 0.001(2) 0.008(2) 0.001(2)
C29 0.045(3) 0.051(3) 0.054(3) -0.004(2) 0.002(2) 0.008(2)
C30 0.043(3) 0.061(4) 0.097(5) -0.006(3) 0.009(3) 0.016(3)
C31 0.058(4) 0.081(4) 0.088(5) -0.026(3) 0.029(3) 0.009(3)
C32 0.072(4) 0.090(4) 0.058(4) -0.014(3) 0.020(3) 0.011(3)
C33 0.056(3) 0.064(3) 0.052(3) 0.002(3) 0.011(3) 0.015(3)
C34 0.040(3) 0.039(2) 0.036(2) 0.001(2) 0.002(2) 0.000(2)
C35 0.033(3) 0.045(3) 0.052(3) 0.003(2) 0.002(2) 0.005(2)
C36 0.045(3) 0.055(3) 0.059(3) 0.000(3) -0.001(2) 0.014(2)
C37 0.064(4) 0.043(3) 0.078(4) 0.017(3) -0.003(3) 0.011(3)
C38 0.057(4) 0.061(3) 0.091(4) 0.033(3) 0.015(3) -0.002(3)
C39 0.044(3) 0.057(3) 0.065(3) 0.017(3) 0.008(2) 0.008(2)
C40 0.043(3) 0.039(3) 0.045(3) 0.000(2) 0.005(2) 0.004(2)
C41 0.051(3) 0.080(4) 0.049(3) -0.001(3) 0.005(3) -0.004(3)
C42 0.063(4) 0.079(4) 0.067(4) -0.013(3) -0.002(3) -0.008(3)
C43 0.109(5) 0.078(4) 0.053(4) -0.010(3) -0.019(4) -0.004(4)
C44 0.168(7) 0.104(5) 0.048(4) 0.014(4) -0.006(4) -0.044(5)
C45 0.115(5) 0.080(4) 0.051(4) 0.007(3) -0.004(3) -0.040(4)

loop_
_atom_site_label
_atom_site_type_symbol
_atom_site_fract_x
_atom_site_fract_y
_atom_site_fract_z
_atom_site_U_iso_or_equiv
_atom_site_thermal_displace_type
_atom_site_occupancy
_atom_site_calc_flag
_atom_site_refinement_flags
Fe Fe 0.33549(7) 0.75700(5) 0.75998(5) 0.0518(2) Uani 1 d .
S S 0.3668(2) 0.62450(10) 0.84202(10) 0.0727(4) Uani 1 d .
P1 P 0.65713(11) 0.18271(8) 0.76192(8) 0.0363(3) Uani 1 d .
P2 P 0.87763(11) 0.33356(8) 0.77384(8) 0.0371(3) Uani 1 d .
O1 O 0.6156(5) 0.8293(3) 0.7908(3) 0.105(2) Uani 1 d .
O3 O 0.2536(4) 0.8498(3) 0.9225(3) 0.0859(13) Uani 1 d .
N1 N 0.2926(4) 0.6763(3) 0.6572(3) 0.0493(10) Uani 1 d .
H1A H 0.2639(4) 0.7009(3) 0.6036(3) 0.059 Uiso 1 calc R
N2 N 0.2314(6) 0.9172(3) 0.6285(4) 0.091(2) Uani 1 d .
N3 N 0.7351(4) 0.2821(2) 0.7823(2) 0.0442(9) Uani 1 d .
C1 C 0.5042(6) 0.8020(4) 0.7805(4) 0.0658(15) Uani 1 d .
C2 C 0.2705(6) 0.8586(4) 0.6784(4) 0.0626(14) Uani 1 d .
C3 C 0.2879(6) 0.8144(4) 0.8591(4) 0.0631(14) Uani 1 d .
C4 C 0.3404(5) 0.5431(3) 0.7511(3) 0.0504(12) Uani 1 d .
C5 C 0.3523(5) 0.4455(3) 0.7625(4) 0.0620(14) Uani 1 d .
H5A H 0.3774(5) 0.4204(3) 0.8220(4) 0.074 Uiso 1 calc R
C6 C 0.3267(5) 0.3875(4) 0.6858(5) 0.071(2) Uani 1 d .
H6A H 0.3335(5) 0.3226(4) 0.6935(5) 0.086 Uiso 1 calc R
C7 C 0.2909(6) 0.4233(4) 0.5967(5) 0.079(2) Uani 1 d .
H7A H 0.2748(6) 0.3825(4) 0.5451(5) 0.094 Uiso 1 calc R
C8 C 0.2790(5) 0.5186(4) 0.5842(4) 0.0676(15) Uani 1 d .
H8A H 0.2545(5) 0.5423(4) 0.5241(4) 0.081 Uiso 1 calc R
C9 C 0.3034(4) 0.5806(3) 0.6609(3) 0.0469(12) Uani 1 d .
C10 C 0.5417(4) 0.1695(3) 0.8463(3) 0.0372(10) Uani 1 d .
C11 C 0.5166(5) 0.2465(3) 0.8979(3) 0.0517(12) Uani 1 d .
H11A H 0.5633(5) 0.3039(3) 0.8916(3) 0.062 Uiso 1 calc R
C12 C 0.4225(5) 0.2399(4) 0.9591(3) 0.0652(15) Uani 1 d .
H12A H 0.4068(5) 0.2926(4) 0.9938(3) 0.078 Uiso 1 calc R
C13 C 0.3530(6) 0.1565(5) 0.9687(4) 0.073(2) Uani 1 d .
H13A H 0.2890(6) 0.1523(5) 1.0094(4) 0.087 Uiso 1 calc R
C14 C 0.3772(6) 0.0795(4) 0.9187(4) 0.084(2) Uani 1 d .
H14A H 0.3300(6) 0.0225(4) 0.9258(4) 0.101 Uiso 1 calc R
C15 C 0.4716(6) 0.0846(4) 0.8572(4) 0.0659(15) Uani 1 d .
H15A H 0.4877(6) 0.0313(4) 0.8235(4) 0.079 Uiso 1 calc R
C16 C 0.5579(4) 0.1777(3) 0.6457(3) 0.0389(10) Uani 1 d .
C17 C 0.5608(5) 0.2541(3) 0.5866(3) 0.0504(12) Uani 1 d .
H17A H 0.6114(5) 0.3091(3) 0.6071(3) 0.061 Uiso 1 calc R
C18 C 0.4877(6) 0.2482(4) 0.4961(4) 0.068(2) Uani 1 d .
H18A H 0.4889(6) 0.2996(4) 0.4562(4) 0.082 Uiso 1 calc R
C19 C 0.4139(6) 0.1673(5) 0.4655(4) 0.070(2) Uani 1 d .
H19A H 0.3674(6) 0.1633(5) 0.4042(4) 0.084 Uiso 1 calc R
C20 C 0.4081(5) 0.0920(4) 0.5244(4) 0.0606(14) Uani 1 d .
H20A H 0.3556(5) 0.0379(4) 0.5037(4) 0.073 Uiso 1 calc R
C21 C 0.4801(5) 0.0967(3) 0.6141(3) 0.0507(12) Uani 1 d .
H21A H 0.4767(5) 0.0453(3) 0.6539(3) 0.061 Uiso 1 calc R
C22 C 0.7641(4) 0.0816(3) 0.7706(3) 0.0406(11) Uani 1 d .
C23 C 0.8054(5) 0.0449(3) 0.6909(3) 0.0523(12) Uani 1 d .
H23A H 0.7720(5) 0.0690(3) 0.6322(3) 0.063 Uiso 1 calc R
C24 C 0.8962(5) -0.0274(4) 0.6987(4) 0.0671(15) Uani 1 d .
H24A H 0.9236(5) -0.0521(4) 0.6452(4) 0.080 Uiso 1 calc R
C25 C 0.9457(6) -0.0627(4) 0.7847(5) 0.079(2) Uani 1 d .
H25A H 1.0066(6) -0.1115(4) 0.7895(5) 0.095 Uiso 1 calc R
C26 C 0.9064(6) -0.0268(4) 0.8640(4) 0.077(2) Uani 1 d .
H26A H 0.9408(6) -0.0516(4) 0.9222(4) 0.093 Uiso 1 calc R
C27 C 0.8156(5) 0.0461(3) 0.8586(4) 0.0605(14) Uani 1 d .
H27A H 0.7898(5) 0.0708(3) 0.9126(4) 0.073 Uiso 1 calc R
C28 C 0.9780(4) 0.2694(3) 0.7036(3) 0.0409(11) Uani 1 d .
C29 C 1.0778(5) 0.2094(3) 0.7442(3) 0.0508(12) Uani 1 d .
H29A H 1.1051(5) 0.2097(3) 0.8089(3) 0.061 Uiso 1 calc R
C30 C 1.1364(5) 0.1492(4) 0.6880(4) 0.0667(15) Uani 1 d .
H30A H 1.2028(5) 0.1086(4) 0.7151(4) 0.080 Uiso 1 calc R
C31 C 1.0974(6) 0.1489(4) 0.5927(5) 0.074(2) Uani 1 d .
H31A H 1.1368(6) 0.1076(4) 0.5555(5) 0.088 Uiso 1 calc R
C32 C 1.0015(6) 0.2086(4) 0.5520(4) 0.072(2) Uani 1 d .
H32A H 0.9762(6) 0.2083(4) 0.4871(4) 0.087 Uiso 1 calc R
C33 C 0.9414(5) 0.2698(3) 0.6067(3) 0.0566(13) Uani 1 d .
H33A H 0.8768(5) 0.3111(3) 0.5786(3) 0.068 Uiso 1 calc R
C34 C 0.8471(4) 0.4480(3) 0.7231(3) 0.0386(10) Uani 1 d .
C35 C 0.7207(4) 0.4874(3) 0.7215(3) 0.0440(11) Uani 1 d .
H35A H 0.6496(4) 0.4524(3) 0.7418(3) 0.053 Uiso 1 calc R
C36 C 0.7007(5) 0.5783(3) 0.6899(3) 0.0537(13) Uani 1 d .
H36A H 0.6158(5) 0.6046(3) 0.6889(3) 0.064 Uiso 1 calc R
C37 C 0.8050(6) 0.6301(3) 0.6600(4) 0.0632(14) Uani 1 d .
H37A H 0.7910(6) 0.6919(3) 0.6401(4) 0.076 Uiso 1 calc R
C38 C 0.9302(5) 0.5918(4) 0.6590(4) 0.069(2) Uani 1 d .
H38A H 1.0003(5) 0.6273(4) 0.6381(4) 0.083 Uiso 1 calc R
C39 C 0.9512(5) 0.5005(3) 0.6894(3) 0.0552(13) Uani 1 d .
H39A H 1.0349(5) 0.4737(3) 0.6874(3) 0.066 Uiso 1 calc R
C40 C 0.9761(4) 0.3526(3) 0.8889(3) 0.0427(11) Uani 1 d .
C41 C 1.0878(5) 0.4144(4) 0.9027(4) 0.0607(14) Uani 1 d .
H41A H 1.1119(5) 0.4484(4) 0.8524(4) 0.073 Uiso 1 calc R
C42 C 1.1649(6) 0.4265(4) 0.9909(4) 0.071(2) Uani 1 d .
H42A H 1.2406(6) 0.4685(4) 0.9999(4) 0.085 Uiso 1 calc R
C43 C 1.1296(7) 0.3768(4) 1.0642(4) 0.084(2) Uani 1 d .
H43A H 1.1815(7) 0.3846(4) 1.1235(4) 0.100 Uiso 1 calc R
C44 C 1.0200(8) 0.3162(5) 1.0516(4) 0.110(3) Uani 1 d .
H44A H 0.9970(8) 0.2823(5) 1.1023(4) 0.132 Uiso 1 calc R
C45 C 0.9408(7) 0.3037(4) 0.9640(4) 0.085(2) Uani 1 d .
H45A H 0.8642(7) 0.2625(4) 0.9562(4) 0.102 Uiso 1 calc R

loop_
_atom_type_symbol
_atom_type_description
_atom_type_scat_dispersion_real
_atom_type_scat_dispersion_imag
_atom_type_scat_source
C C 0.0033 0.0016 'International Tables Vol C Tables 4.2.6.8 and 6.1.1.4'
H H 0.0000 0.0000 'International Tables Vol C Tables 4.2.6.8 and 6.1.1.4'
N N 0.0061 0.0033 'International Tables Vol C Tables 4.2.6.8 and 6.1.1.4'
O O 0.0106 0.0060 'International Tables Vol C Tables 4.2.6.8 and 6.1.1.4'
P P 0.1023 0.0942 'International Tables Vol C Tables 4.2.6.8 and 6.1.1.4'
S S 0.1246 0.1234 'International Tables Vol C Tables 4.2.6.8 and 6.1.1.4'
Fe Fe 0.3463 0.8444 'International Tables Vol C Tables 4.2.6.8 and 6.1.1.4'

loop_
_geom_angle_atom_site_label_1
_geom_angle_atom_site_label_2
_geom_angle_atom_site_label_3
_geom_angle
C1 Fe C3 94.6(2)
C1 Fe N1 115.1(2)
C3 Fe N1 150.3(2)
C1 Fe C2 94.2(2)
C3 Fe C2 91.8(2)
N1 Fe C2 87.7(2)
C1 Fe S 98.0(2)
C3 Fe S 90.0(2)
N1 Fe S 84.65(12)
C2 Fe S 167.6(2)
C4 S Fe 99.5(2)
N3 P1 C10 106.6(2)
N3 P1 C16 111.3(2)
C10 P1 C16 108.5(2)
N3 P1 C22 115.7(2)
C10 P1 C22 108.3(2)
C16 P1 C22 106.1(2)
N3 P2 C34 108.9(2)
N3 P2 C28 113.5(2)
C34 P2 C28 108.7(2)
N3 P2 C40 109.8(2)
C34 P2 C40 107.0(2)
C28 P2 C40 108.7(2)
C9 N1 Fe 124.4(3)
P1 N3 P2 140.2(2)
O1 C1 Fe 177.2(5)
N2 C2 Fe 178.4(5)
O3 C3 Fe 177.9(5)
C5 C4 C9 120.0(5)
C5 C4 S 124.4(4)
C9 C4 S 115.6(4)
C6 C5 C4 119.4(5)
C5 C6 C7 121.3(5)
C8 C7 C6 120.1(5)
C7 C8 C9 120.6(5)
N1 C9 C8 125.7(5)
N1 C9 C4 115.6(4)
C8 C9 C4 118.7(4)
C11 C10 C15 118.6(4)
C11 C10 P1 119.5(3)
C15 C10 P1 121.8(3)
C10 C11 C12 120.8(5)
C13 C12 C11 120.2(5)
C14 C13 C12 119.7(5)
C13 C14 C15 120.9(5)
C10 C15 C14 119.7(5)
C17 C16 C21 119.4(4)
C17 C16 P1 120.1(4)
C21 C16 P1 120.6(3)
C16 C17 C18 119.6(5)
C19 C18 C17 120.4(5)
C18 C19 C20 120.4(5)
C19 C20 C21 119.9(5)
C20 C21 C16 120.4(5)
C23 C22 C27 119.9(4)
C23 C22 P1 120.2(3)
C27 C22 P1 119.7(4)
C24 C23 C22 120.0(5)
C25 C24 C23 120.1(5)
C24 C25 C26 120.5(5)
C25 C26 C27 120.8(5)
C26 C27 C22 118.7(5)
C29 C28 C33 119.3(4)
C29 C28 P2 121.3(3)
C33 C28 P2 118.8(3)
C30 C29 C28 119.7(5)
C31 C30 C29 120.5(5)
C32 C31 C30 120.4(5)
C31 C32 C33 120.3(5)
C32 C33 C28 119.9(5)
C35 C34 C39 119.2(4)
C35 C34 P2 119.8(3)
C39 C34 P2 120.9(3)
C36 C35 C34 120.0(4)
C37 C36 C35 120.3(4)
C36 C37 C38 120.7(5)
C37 C38 C39 119.6(5)
C38 C39 C34 120.2(4)
C41 C40 C45 119.0(4)
C41 C40 P2 121.0(4)
C45 C40 P2 119.9(4)
C40 C41 C42 120.6(5)
C43 C42 C41 119.6(5)
C44 C43 C42 120.4(6)
C43 C44 C45 120.8(6)
C40 C45 C44 119.5(5)

loop_
_geom_bond_atom_site_label_1
_geom_bond_atom_site_label_2
_geom_bond_distance
Fe C1 1.743(6)
Fe C3 1.782(6)
Fe N1 1.855(4)
Fe C2 1.926(6)
Fe S 2.2259(15)
S C4 1.726(5)
P1 N3 1.581(4)
P1 C10 1.803(4)
P1 C16 1.804(4)
P1 C22 1.807(4)
P2 N3 1.584(4)
P2 C34 1.797(4)
P2 C28 1.797(4)
P2 C40 1.801(4)
O1 C1 1.141(6)
O3 C3 1.147(6)
N1 C9 1.364(5)
N2 C2 1.137(6)
C4 C5 1.399(6)
C4 C9 1.407(6)
C5 C6 1.363(7)
C6 C7 1.382(7)
C7 C8 1.369(7)
C8 C9 1.397(6)
C10 C11 1.373(6)
C10 C15 1.385(6)
C11 C12 1.382(6)
C12 C13 1.361(7)
C13 C14 1.356(7)
C14 C15 1.388(7)
C16 C17 1.381(6)
C16 C21 1.390(6)
C17 C18 1.389(7)
C18 C19 1.368(7)
C19 C20 1.369(7)
C20 C21 1.376(6)
C22 C23 1.388(6)
C22 C27 1.393(6)
C23 C24 1.383(6)
C24 C25 1.363(7)
C25 C26 1.370(8)
C26 C27 1.390(7)
C28 C29 1.387(6)
C28 C33 1.389(6)
C29 C30 1.381(7)
C30 C31 1.369(7)
C31 C32 1.359(7)
C32 C33 1.385(7)
C34 C35 1.386(5)
C34 C39 1.396(6)
C35 C36 1.378(6)
C36 C37 1.369(7)
C37 C38 1.374(7)
C38 C39 1.379(6)
C40 C41 1.371(6)
C40 C45 1.371(6)
C41 C42 1.383(7)
C42 C43 1.355(7)
C43 C44 1.344(8)
C44 C45 1.385(8)
